data_4031049
loop_
_publ_author_name
'Jin, Xing'
'Willeke, Matthias'
'Lucchesi, Ralph'
'Daniliuc, Constantin-Gabriel'
'Fr\"ohlich, Roland'
'Wibbeling, Birgit'
'Uhl, Werner'
'W\"urthwein, Ernst-Ulrich'

_publ_section_title
;
 Hydroalumination of Ketenimines and Subsequent Reactions with
 Heterocumulenes: Synthesis of Unsaturated Amide Derivatives and
 1,3-Diimines.
;
_journal_issue 12
_journal_name_full 'The Journal of organic chemistry'
_journal_page_first 6062
_journal_page_last 6075
_journal_paper_doi 10.1021/acs.joc.5b00466
_journal_volume 80
_journal_year 2015
_chemical_formula_sum 'C41 H51 Al N2 O'
_chemical_formula_weight 614.82
_chemical_name_systematic
; 
 ? 
;
_space_group_IT_number 15
_symmetry_cell_setting monoclinic
_symmetry_space_group_name_Hall '-C 2yc'
_symmetry_space_group_name_H-M 'C 1 2/c 1'
_atom_sites_solution_hydrogens geom
_atom_sites_solution_primary direct
_atom_sites_solution_secondary difmap
_audit_creation_method SHELXL-97
_cell_angle_alpha 90.00
_cell_angle_beta 116.2550(10)
_cell_angle_gamma 90.00
_cell_formula_units_Z 8
_cell_length_a 24.3370(3)
_cell_length_b 14.4058(2)
_cell_length_c 23.6049(3)
_cell_measurement_reflns_used 6914
_cell_measurement_temperature 223(2)
_cell_measurement_theta_max 28.28
_cell_measurement_theta_min 4.08
_cell_volume 7421.96(18)
_computing_cell_refinement 'Collect (Nonius B.V., 1998)'
_computing_data_collection 'Collect (Nonius B.V., 1998)'
_computing_data_reduction 'Denzo-SMN (Otwinowski & Minor, 1997)'
_computing_molecular_graphics 'XP (BrukerAXS, 2000)'
_computing_publication_material 'SHELXL-97 (Sheldrick, 1997)'
_computing_structure_refinement 'SHELXL-97 (Sheldrick, 1997)'
_computing_structure_solution 'SHELXS-97 (Sheldrick, 1990)'
_diffrn_ambient_temperature 223(2)
_diffrn_measured_fraction_theta_full 0.978
_diffrn_measured_fraction_theta_max 0.978
_diffrn_measurement_device_type 'Nonius KappaCCD APEXII'
_diffrn_measurement_method '\w and \f scans'
_diffrn_radiation_monochromator 'Montel mirror'
_diffrn_radiation_source 'rotating anode Nonius FR591'
_diffrn_radiation_type MoK\a
_diffrn_radiation_wavelength 0.71073
_diffrn_reflns_av_R_equivalents 0.0312
_diffrn_reflns_av_sigmaI/netI 0.0405
_diffrn_reflns_limit_h_max 30
_diffrn_reflns_limit_h_min -30
_diffrn_reflns_limit_k_max 18
_diffrn_reflns_limit_k_min -15
_diffrn_reflns_limit_l_max 29
_diffrn_reflns_limit_l_min -29
_diffrn_reflns_number 12661
_diffrn_reflns_theta_full 26.37
_diffrn_reflns_theta_max 26.37
_diffrn_reflns_theta_min 4.28
_exptl_absorpt_coefficient_mu 0.087
_exptl_absorpt_correction_T_max 0.9812
_exptl_absorpt_correction_T_min 0.9728
_exptl_absorpt_correction_type multi-scan
_exptl_absorpt_process_details 'Denzo (Otwinowski, Borek, Majewski & Minor, 2003)'
_exptl_crystal_colour colourless
_exptl_crystal_density_diffrn 1.100
_exptl_crystal_density_method 'not measured'
_exptl_crystal_description prism
_exptl_crystal_F_000 2656
_exptl_crystal_size_max 0.32
_exptl_crystal_size_mid 0.30
_exptl_crystal_size_min 0.22
_refine_diff_density_max 0.215
_refine_diff_density_min -0.245
_refine_diff_density_rms 0.036
_refine_ls_extinction_method none
_refine_ls_goodness_of_fit_ref 1.100
_refine_ls_hydrogen_treatment constr
_refine_ls_matrix_type full
_refine_ls_number_parameters 453
_refine_ls_number_reflns 7424
_refine_ls_number_restraints 36
_refine_ls_restrained_S_all 1.098
_refine_ls_R_factor_all 0.0809
_refine_ls_R_factor_gt 0.0593
_refine_ls_shift/su_max 0.000
_refine_ls_shift/su_mean 0.000
_refine_ls_structure_factor_coef Fsqd
_refine_ls_weighting_details 'calc w=1/[\s^2^(Fo^2^)+(0.0314P)^2^+8.9195P] where P=(Fo^2^+2Fc^2^)/3'
_refine_ls_weighting_scheme calc
_refine_ls_wR_factor_gt 0.1238
_refine_ls_wR_factor_ref 0.1378
_reflns_number_gt 5749
_reflns_number_total 7424
_reflns_threshold_expression >2sigma(I)
_cod_data_source_file jo5b00466_si_006.cif
_cod_data_source_block wue7131
_cod_depositor_comments 'Adding full bibliography for 4031041--4031057.cif.'
_cod_original_cell_volume 7421.96(17)
_cod_original_sg_symbol_H-M C2/c
_cod_database_code 4031049

loop_
_symmetry_equiv_pos_as_xyz
'x, y, z'
'-x, y, -z+1/2'
'x+1/2, y+1/2, z'
'-x+1/2, y+1/2, -z+1/2'
'-x, -y, -z'
'x, -y, z-1/2'
'-x+1/2, -y+1/2, -z'
'x+1/2, -y+1/2, z-1/2'

loop_
_atom_site_label
_atom_site_type_symbol
_atom_site_fract_x
_atom_site_fract_y
_atom_site_fract_z
_atom_site_U_iso_or_equiv
_atom_site_adp_type
_atom_site_occupancy
_atom_site_symmetry_multiplicity
_atom_site_calc_flag
_atom_site_refinement_flags
_atom_site_disorder_assembly
_atom_site_disorder_group
Al1 Al 0.14690(3) 0.79558(4) 0.15593(3) 0.04169(17) Uani 1 1 d D . .
C65 C 0.1510(4) 0.9262(6) 0.1825(5) 0.047(2) Uani 0.494(10) 1 d PDU A 1
H65A H 0.1874 0.9340 0.2229 0.056 Uiso 0.494(10) 1 calc PR A 1
H65B H 0.1564 0.9654 0.1514 0.056 Uiso 0.494(10) 1 calc PR A 1
C66 C 0.0950(3) 0.9610(4) 0.1899(4) 0.0621(19) Uani 0.494(10) 1 d PDU A 1
H66A H 0.0584 0.9518 0.1491 0.075 Uiso 0.494(10) 1 calc PR A 1
C67 C 0.0854(11) 0.9085(15) 0.2401(11) 0.090(6) Uani 0.494(10) 1 d PDU A 1
H67A H 0.0500 0.9334 0.2436 0.134 Uiso 0.494(10) 1 calc PR A 1
H67B H 0.1214 0.9150 0.2803 0.134 Uiso 0.494(10) 1 calc PR A 1
H67C H 0.0787 0.8434 0.2287 0.134 Uiso 0.494(10) 1 calc PR A 1
C68 C 0.1005(7) 1.0649(7) 0.2055(5) 0.090(3) Uani 0.494(10) 1 d PDU A 1
H68A H 0.0648 1.0850 0.2105 0.135 Uiso 0.494(10) 1 calc PR A 1
H68B H 0.1029 1.0995 0.1714 0.135 Uiso 0.494(10) 1 calc PR A 1
H68C H 0.1371 1.0759 0.2444 0.135 Uiso 0.494(10) 1 calc PR A 1
C65A C 0.1307(5) 0.9256(7) 0.1697(5) 0.058(3) Uani 0.506(10) 1 d PDU A 2
H65C H 0.1645 0.9631 0.1700 0.069 Uiso 0.506(10) 1 calc PR A 2
H65D H 0.0935 0.9450 0.1328 0.069 Uiso 0.506(10) 1 calc PR A 2
C66A C 0.1228(3) 0.9515(4) 0.2287(4) 0.0610(19) Uani 0.506(10) 1 d PDU A 2
H66B H 0.1593 0.9287 0.2660 0.073 Uiso 0.506(10) 1 calc PR A 2
C67A C 0.1185(7) 1.0559(7) 0.2366(6) 0.098(4) Uani 0.506(10) 1 d PDU A 2
H67D H 0.1124 1.0679 0.2738 0.146 Uiso 0.506(10) 1 calc PR A 2
H67E H 0.0843 1.0808 0.1996 0.146 Uiso 0.506(10) 1 calc PR A 2
H67F H 0.1562 1.0853 0.2413 0.146 Uiso 0.506(10) 1 calc PR A 2
C68A C 0.0676(10) 0.9027(16) 0.2276(11) 0.086(5) Uani 0.506(10) 1 d PDU A 2
H68D H 0.0630 0.9191 0.2651 0.129 Uiso 0.506(10) 1 calc PR A 2
H68E H 0.0729 0.8361 0.2266 0.129 Uiso 0.506(10) 1 calc PR A 2
H68F H 0.0313 0.9216 0.1903 0.129 Uiso 0.506(10) 1 calc PR A 2
N1 N 0.16171(7) 0.79914(11) 0.07858(7) 0.0357(4) Uani 1 1 d . A .
N2 N -0.00873(8) 0.67802(12) 0.02869(8) 0.0432(4) Uani 1 1 d . A .
O1 O 0.07396(6) 0.74435(11) 0.11239(7) 0.0459(4) Uani 1 1 d . A .
C1 C 0.13357(9) 0.74311(13) 0.03273(9) 0.0365(4) Uani 1 1 d . . .
H1 H 0.1394 0.7515 -0.0038 0.044 Uiso 1 1 calc R A .
C2 C 0.09163(9) 0.66414(13) 0.03165(9) 0.0365(4) Uani 1 1 d . A .
C3 C 0.04781(9) 0.69861(13) 0.05912(9) 0.0373(4) Uani 1 1 d . . .
C11 C 0.19787(10) 0.87134(14) 0.06675(9) 0.0391(5) Uani 1 1 d . . .
C12 C 0.26134(10) 0.86214(15) 0.09499(10) 0.0441(5) Uani 1 1 d . A .
C13 C 0.29499(12) 0.92896(17) 0.08085(12) 0.0558(6) Uani 1 1 d . . .
H13 H 0.3379 0.9240 0.0987 0.067 Uiso 1 1 calc R A .
C14 C 0.26636(13) 1.00157(17) 0.04139(13) 0.0625(7) Uani 1 1 d . A .
H14 H 0.2897 1.0456 0.0320 0.075 Uiso 1 1 calc R . .
C15 C 0.20387(13) 1.01050(16) 0.01541(12) 0.0574(6) Uani 1 1 d . . .
H15 H 0.1851 1.0612 -0.0112 0.069 Uiso 1 1 calc R A .
C16 C 0.16748(11) 0.94611(14) 0.02752(10) 0.0465(5) Uani 1 1 d . A .
C17 C 0.29461(10) 0.78262(17) 0.13884(10) 0.0490(5) Uani 1 1 d . . .
H17 H 0.2638 0.7441 0.1446 0.059 Uiso 1 1 calc R A .
C18 C 0.32734(13) 0.7212(2) 0.11035(14) 0.0735(8) Uani 1 1 d . A .
H18A H 0.2983 0.7010 0.0685 0.110 Uiso 1 1 calc R . .
H18B H 0.3445 0.6674 0.1371 0.110 Uiso 1 1 calc R . .
H18C H 0.3600 0.7562 0.1074 0.110 Uiso 1 1 calc R . .
C19 C 0.33990(13) 0.8192(2) 0.20380(12) 0.0794(9) Uani 1 1 d . A .
H19A H 0.3730 0.8518 0.2000 0.119 Uiso 1 1 calc R . .
H19B H 0.3565 0.7676 0.2328 0.119 Uiso 1 1 calc R . .
H19C H 0.3189 0.8614 0.2197 0.119 Uiso 1 1 calc R . .
C20 C 0.09850(11) 0.96060(16) -0.00196(12) 0.0560(6) Uani 1 1 d . . .
H20 H 0.0807 0.9121 0.0147 0.067 Uiso 1 1 calc R A .
C21 C 0.07038(14) 0.9501(2) -0.07371(14) 0.0807(9) Uani 1 1 d . A .
H21A H 0.0857 0.9988 -0.0912 0.121 Uiso 1 1 calc R . .
H21B H 0.0261 0.9548 -0.0912 0.121 Uiso 1 1 calc R . .
H21C H 0.0814 0.8901 -0.0842 0.121 Uiso 1 1 calc R . .
C22 C 0.08205(15) 1.05532(18) 0.01564(16) 0.0794(9) Uani 1 1 d . A .
H22A H 0.0995 1.0607 0.0612 0.119 Uiso 1 1 calc R . .
H22B H 0.0378 1.0612 -0.0022 0.119 Uiso 1 1 calc R . .
H22C H 0.0983 1.1041 -0.0009 0.119 Uiso 1 1 calc R . .
C31 C 0.05627(9) 0.63544(14) -0.03817(9) 0.0387(4) Uani 1 1 d . . .
C32 C 0.02125(11) 0.70208(17) -0.08195(10) 0.0522(6) Uani 1 1 d . A .
H32 H 0.0172 0.7616 -0.0679 0.063 Uiso 1 1 calc R . .
C33 C -0.00766(12) 0.6821(2) -0.14568(11) 0.0633(7) Uani 1 1 d . . .
H33 H -0.0307 0.7281 -0.1747 0.076 Uiso 1 1 calc R A .
C34 C -0.00277(12) 0.5947(2) -0.16674(11) 0.0631(7) Uani 1 1 d . A .
H34 H -0.0225 0.5809 -0.2101 0.076 Uiso 1 1 calc R . .
C35 C 0.03103(11) 0.52803(19) -0.12405(11) 0.0575(6) Uani 1 1 d . . .
H35 H 0.0341 0.4682 -0.1383 0.069 Uiso 1 1 calc R A .
C36 C 0.06078(10) 0.54827(16) -0.05991(10) 0.0465(5) Uani 1 1 d . A .
H36 H 0.0841 0.5022 -0.0311 0.056 Uiso 1 1 calc R . .
C41 C 0.13119(9) 0.58409(13) 0.07265(9) 0.0374(4) Uani 1 1 d . . .
C42 C 0.18980(10) 0.56907(15) 0.07904(11) 0.0472(5) Uani 1 1 d . A .
H42 H 0.2060 0.6088 0.0585 0.057 Uiso 1 1 calc R . .
C43 C 0.22493(11) 0.49618(17) 0.11530(12) 0.0580(6) Uani 1 1 d . . .
H43 H 0.2647 0.4868 0.1193 0.070 Uiso 1 1 calc R A .
C44 C 0.20185(12) 0.43757(17) 0.14541(11) 0.0592(7) Uani 1 1 d . A .
H44 H 0.2259 0.3888 0.1707 0.071 Uiso 1 1 calc R . .
C45 C 0.14317(12) 0.45089(17) 0.13826(12) 0.0575(6) Uani 1 1 d . . .
H45 H 0.1269 0.4102 0.1581 0.069 Uiso 1 1 calc R A .
C46 C 0.10803(11) 0.52318(15) 0.10229(10) 0.0474(5) Uani 1 1 d . A .
H46 H 0.0680 0.5314 0.0978 0.057 Uiso 1 1 calc R . .
C51 C -0.05333(10) 0.70407(14) 0.04899(10) 0.0431(5) Uani 1 1 d . . .
C52 C -0.04334(12) 0.7291(2) 0.10943(12) 0.0649(7) Uani 1 1 d . A .
H52 H -0.0032 0.7311 0.1420 0.078 Uiso 1 1 calc R . .
C53 C -0.09208(13) 0.7512(2) 0.12218(14) 0.0745(8) Uani 1 1 d . . .
H53 H -0.0845 0.7678 0.1635 0.089 Uiso 1 1 calc R A .
C54 C -0.15107(12) 0.74929(19) 0.07590(15) 0.0660(7) Uani 1 1 d . A .
H54 H -0.1838 0.7653 0.0850 0.079 Uiso 1 1 calc R . .
C55 C -0.16173(11) 0.72386(18) 0.01623(14) 0.0608(7) Uani 1 1 d . . .
H55 H -0.2021 0.7219 -0.0160 0.073 Uiso 1 1 calc R A .
C56 C -0.11350(10) 0.70099(15) 0.00282(12) 0.0511(6) Uani 1 1 d . A .
H56 H -0.1217 0.6830 -0.0384 0.061 Uiso 1 1 calc R . .
C61 C 0.20708(11) 0.71690(18) 0.22244(10) 0.0533(6) Uani 1 1 d . A .
H61A H 0.2100 0.6582 0.2030 0.064 Uiso 1 1 calc R . .
H61B H 0.2471 0.7474 0.2379 0.064 Uiso 1 1 calc R . .
C62 C 0.19559(12) 0.69388(17) 0.27974(10) 0.0547(6) Uani 1 1 d . . .
H62 H 0.1851 0.7525 0.2945 0.066 Uiso 1 1 calc R A .
C63 C 0.14194(15) 0.6280(2) 0.26255(14) 0.0792(9) Uani 1 1 d . A .
H63A H 0.1507 0.5701 0.2472 0.119 Uiso 1 1 calc R . .
H63B H 0.1054 0.6558 0.2298 0.119 Uiso 1 1 calc R . .
H63C H 0.1355 0.6161 0.2996 0.119 Uiso 1 1 calc R . .
C64 C 0.25275(16) 0.6546(2) 0.33404(13) 0.0867(10) Uani 1 1 d . A .
H64A H 0.2449 0.6454 0.3705 0.130 Uiso 1 1 calc R . .
H64B H 0.2865 0.6977 0.3447 0.130 Uiso 1 1 calc R . .
H64C H 0.2632 0.5956 0.3215 0.130 Uiso 1 1 calc R . .

loop_
_atom_site_aniso_label
_atom_site_aniso_U_11
_atom_site_aniso_U_22
_atom_site_aniso_U_33
_atom_site_aniso_U_23
_atom_site_aniso_U_13
_atom_site_aniso_U_12
Al1 0.0465(4) 0.0446(3) 0.0361(3) -0.0039(3) 0.0202(3) -0.0091(3)
C65 0.047(5) 0.043(3) 0.044(4) -0.007(3) 0.015(4) -0.014(3)
C66 0.059(4) 0.060(3) 0.059(4) -0.010(3) 0.019(3) 0.007(3)
C67 0.117(14) 0.072(6) 0.122(13) -0.008(7) 0.091(12) 0.000(7)
C68 0.113(8) 0.063(4) 0.095(8) -0.016(5) 0.046(7) 0.020(4)
C65A 0.055(6) 0.063(4) 0.057(5) -0.022(4) 0.026(5) -0.023(4)
C66A 0.063(4) 0.067(3) 0.049(4) -0.015(3) 0.021(3) 0.005(3)
C67A 0.122(9) 0.071(5) 0.104(8) -0.037(6) 0.055(8) -0.005(5)
C68A 0.092(10) 0.101(8) 0.087(7) -0.010(6) 0.060(7) -0.005(6)
N1 0.0347(9) 0.0357(8) 0.0361(9) 0.0014(7) 0.0152(7) -0.0034(7)
N2 0.0370(9) 0.0465(10) 0.0477(10) -0.0021(8) 0.0202(8) -0.0026(8)
O1 0.0405(8) 0.0581(9) 0.0428(8) -0.0085(7) 0.0217(7) -0.0077(7)
C1 0.0357(10) 0.0402(10) 0.0352(10) 0.0027(8) 0.0171(9) 0.0010(8)
C2 0.0350(10) 0.0372(10) 0.0372(10) -0.0013(8) 0.0161(9) -0.0043(8)
C3 0.0381(11) 0.0356(10) 0.0394(11) 0.0022(8) 0.0181(9) -0.0013(9)
C11 0.0447(12) 0.0380(10) 0.0387(11) -0.0036(8) 0.0222(9) -0.0101(9)
C12 0.0443(12) 0.0517(12) 0.0403(11) -0.0078(9) 0.0224(10) -0.0116(10)
C13 0.0516(14) 0.0630(15) 0.0615(15) -0.0075(12) 0.0330(12) -0.0188(12)
C14 0.0775(19) 0.0531(14) 0.0736(17) -0.0053(13) 0.0486(15) -0.0241(13)
C15 0.0770(18) 0.0410(12) 0.0647(16) 0.0044(11) 0.0409(14) -0.0076(12)
C16 0.0574(14) 0.0386(11) 0.0491(13) 0.0004(9) 0.0288(11) -0.0060(10)
C17 0.0385(11) 0.0678(15) 0.0415(12) -0.0001(11) 0.0184(10) -0.0064(11)
C18 0.0698(18) 0.0828(19) 0.085(2) 0.0138(16) 0.0500(16) 0.0136(15)
C19 0.0610(17) 0.110(2) 0.0478(15) 0.0017(15) 0.0069(13) -0.0228(17)
C20 0.0588(15) 0.0424(12) 0.0681(16) 0.0133(11) 0.0293(13) 0.0037(11)
C21 0.0709(19) 0.079(2) 0.075(2) 0.0163(16) 0.0173(16) 0.0105(16)
C22 0.087(2) 0.0519(15) 0.111(2) 0.0155(16) 0.055(2) 0.0137(15)
C31 0.0353(10) 0.0433(11) 0.0381(10) -0.0011(9) 0.0167(9) -0.0063(9)
C32 0.0531(14) 0.0537(13) 0.0434(12) 0.0011(10) 0.0154(11) -0.0004(11)
C33 0.0583(16) 0.0796(18) 0.0412(13) 0.0083(12) 0.0122(12) -0.0022(13)
C34 0.0534(15) 0.094(2) 0.0378(13) -0.0099(13) 0.0162(11) -0.0144(14)
C35 0.0553(15) 0.0676(16) 0.0500(14) -0.0181(12) 0.0236(12) -0.0119(12)
C36 0.0446(12) 0.0500(12) 0.0439(12) -0.0057(10) 0.0187(10) -0.0069(10)
C41 0.0385(11) 0.0384(10) 0.0329(10) -0.0038(8) 0.0137(9) -0.0033(9)
C42 0.0424(12) 0.0465(12) 0.0533(13) 0.0017(10) 0.0216(11) -0.0012(10)
C43 0.0428(13) 0.0593(15) 0.0630(15) 0.0000(12) 0.0155(12) 0.0079(11)
C44 0.0622(16) 0.0470(13) 0.0510(14) 0.0068(11) 0.0091(12) 0.0086(12)
C45 0.0663(16) 0.0484(13) 0.0569(14) 0.0097(11) 0.0266(13) -0.0024(12)
C46 0.0479(13) 0.0455(12) 0.0499(13) 0.0052(10) 0.0227(11) -0.0014(10)
C51 0.0387(11) 0.0397(11) 0.0532(13) 0.0021(9) 0.0225(10) -0.0012(9)
C52 0.0471(14) 0.098(2) 0.0555(15) -0.0086(14) 0.0284(12) -0.0035(14)
C53 0.0600(17) 0.108(2) 0.0720(18) -0.0112(17) 0.0440(15) -0.0051(16)
C54 0.0508(15) 0.0678(17) 0.097(2) 0.0065(15) 0.0488(15) 0.0035(13)
C55 0.0394(13) 0.0583(15) 0.0836(19) 0.0092(13) 0.0261(13) 0.0022(11)
C56 0.0430(12) 0.0470(12) 0.0606(14) -0.0005(11) 0.0206(11) -0.0019(10)
C61 0.0541(14) 0.0686(15) 0.0379(11) 0.0030(11) 0.0211(10) -0.0034(12)
C62 0.0717(16) 0.0565(14) 0.0401(12) 0.0055(10) 0.0287(12) 0.0072(12)
C63 0.105(2) 0.0775(19) 0.0719(19) 0.0046(15) 0.0541(18) -0.0130(18)
C64 0.103(2) 0.101(2) 0.0535(16) 0.0256(16) 0.0323(17) 0.031(2)

loop_
_atom_type_symbol
_atom_type_description
_atom_type_scat_dispersion_real
_atom_type_scat_dispersion_imag
_atom_type_scat_source
C C 0.0033 0.0016 'International Tables Vol C Tables 4.2.6.8 and 6.1.1.4'
H H 0.0000 0.0000 'International Tables Vol C Tables 4.2.6.8 and 6.1.1.4'
N N 0.0061 0.0033 'International Tables Vol C Tables 4.2.6.8 and 6.1.1.4'
O O 0.0106 0.0060 'International Tables Vol C Tables 4.2.6.8 and 6.1.1.4'
Al Al 0.0645 0.0514 'International Tables Vol C Tables 4.2.6.8 and 6.1.1.4'

loop_
_geom_angle_atom_site_label_1
_geom_angle_atom_site_label_2
_geom_angle_atom_site_label_3
_geom_angle
O1 Al1 C61 115.13(9)
O1 Al1 C65A 105.6(3)
C61 Al1 C65A 123.3(3)
O1 Al1 C65 118.6(3)
C61 Al1 C65 112.4(3)
C65A Al1 C65 13.1(4)
O1 Al1 N1 91.14(7)
C61 Al1 N1 111.74(9)
C65A Al1 N1 104.7(3)
C65 Al1 N1 105.1(3)
C66 C65 Al1 115.3(6)
C67 C66 C65 112.3(12)
C67 C66 C68 109.1(10)
C65 C66 C68 111.1(8)
C66A C65A Al1 119.7(8)
C68A C66A C67A 110.7(11)
C68A C66A C65A 109.9(12)
C67A C66A C65A 113.2(8)
C1 N1 C11 115.35(16)
C1 N1 Al1 120.53(13)
C11 N1 Al1 123.65(12)
C3 N2 C51 123.05(18)
C3 O1 Al1 134.74(13)
N1 C1 C2 126.18(18)
C1 C2 C41 108.75(16)
C1 C2 C31 105.78(15)
C41 C2 C31 111.69(16)
C1 C2 C3 109.47(16)
C41 C2 C3 109.31(16)
C31 C2 C3 111.74(16)
N2 C3 O1 127.16(19)
N2 C3 C2 117.36(17)
O1 C3 C2 115.46(16)
C12 C11 C16 122.68(19)
C12 C11 N1 118.26(18)
C16 C11 N1 119.06(18)
C11 C12 C13 117.6(2)
C11 C12 C17 122.92(19)
C13 C12 C17 119.4(2)
C14 C13 C12 120.9(2)
C13 C14 C15 120.4(2)
C14 C15 C16 121.6(2)
C15 C16 C11 116.7(2)
C15 C16 C20 119.1(2)
C11 C16 C20 124.17(19)
C12 C17 C18 111.19(19)
C12 C17 C19 110.7(2)
C18 C17 C19 110.8(2)
C16 C20 C21 110.9(2)
C16 C20 C22 111.5(2)
C21 C20 C22 110.3(2)
C36 C31 C32 118.4(2)
C36 C31 C2 122.94(19)
C32 C31 C2 118.56(18)
C33 C32 C31 121.0(2)
C34 C33 C32 120.0(2)
C35 C34 C33 119.6(2)
C34 C35 C36 120.5(2)
C31 C36 C35 120.5(2)
C42 C41 C46 118.4(2)
C42 C41 C2 120.90(18)
C46 C41 C2 120.68(18)
C41 C42 C43 120.7(2)
C44 C43 C42 120.2(2)
C43 C44 C45 119.4(2)
C44 C45 C46 120.6(2)
C45 C46 C41 120.6(2)
C52 C51 C56 117.5(2)
C52 C51 N2 127.3(2)
C56 C51 N2 115.2(2)
C53 C52 C51 120.5(2)
C54 C53 C52 121.3(3)
C55 C54 C53 118.9(2)
C54 C55 C56 120.4(2)
C55 C56 C51 121.4(2)
C62 C61 Al1 117.84(17)
C63 C62 C64 110.5(2)
C63 C62 C61 111.7(2)
C64 C62 C61 111.6(2)

loop_
_geom_bond_atom_site_label_1
_geom_bond_atom_site_label_2
_geom_bond_distance
Al1 O1 1.7716(15)
Al1 C61 1.965(2)
Al1 C65A 1.970(9)
Al1 C65 1.971(8)
Al1 N1 2.0120(17)
C65 C66 1.532(9)
C66 C67 1.509(13)
C66 C68 1.533(9)
C65A C66A 1.534(10)
C66A C68A 1.507(13)
C66A C67A 1.524(9)
N1 C1 1.279(2)
N1 C11 1.467(2)
N2 C3 1.274(3)
N2 C51 1.417(3)
O1 C3 1.309(2)
C1 C2 1.521(3)
C2 C41 1.539(3)
C2 C31 1.540(3)
C2 C3 1.555(3)
C11 C12 1.392(3)
C11 C16 1.400(3)
C12 C13 1.397(3)
C12 C17 1.516(3)
C13 C14 1.369(4)
C14 C15 1.371(4)
C15 C16 1.396(3)
C16 C20 1.521(3)
C17 C18 1.531(3)
C17 C19 1.533(3)
C20 C21 1.528(4)
C20 C22 1.530(4)
C31 C36 1.379(3)
C31 C32 1.392(3)
C32 C33 1.380(3)
C33 C34 1.377(4)
C34 C35 1.372(4)
C35 C36 1.390(3)
C41 C42 1.384(3)
C41 C46 1.388(3)
C42 C43 1.385(3)
C43 C44 1.374(4)
C44 C45 1.375(4)
C45 C46 1.376(3)
C51 C52 1.385(3)
C51 C56 1.387(3)
C52 C53 1.384(3)
C53 C54 1.367(4)
C54 C55 1.365(4)
C55 C56 1.384(3)
C61 C62 1.534(3)
C62 C63 1.517(4)
C62 C64 1.523(4)

loop_
_geom_torsion_atom_site_label_1
_geom_torsion_atom_site_label_2
_geom_torsion_atom_site_label_3
_geom_torsion_atom_site_label_4
_geom_torsion
O1 Al1 C65 C66 25.9(9)
C61 Al1 C65 C66 -112.6(7)
C65A Al1 C65 C66 35(2)
N1 Al1 C65 C66 125.7(7)
Al1 C65 C66 C67 61.9(15)
Al1 C65 C66 C68 -175.5(6)
O1 Al1 C65A C66A 89.9(8)
C61 Al1 C65A C66A -45.5(9)
C65 Al1 C65A C66A -81(3)
N1 Al1 C65A C66A -174.7(7)
Al1 C65A C66A C68A -62.8(15)
Al1 C65A C66A C67A 172.9(7)
O1 Al1 N1 C1 -23.80(16)
C61 Al1 N1 C1 93.92(17)
C65A Al1 N1 C1 -130.3(3)
C65 Al1 N1 C1 -143.9(3)
O1 Al1 N1 C11 147.97(15)
C61 Al1 N1 C11 -94.30(17)
C65A Al1 N1 C11 41.5(4)
C65 Al1 N1 C11 27.9(3)
C61 Al1 O1 C3 -94.6(2)
C65A Al1 O1 C3 125.8(4)
C65 Al1 O1 C3 128.0(4)
N1 Al1 O1 C3 20.1(2)
C11 N1 C1 C2 -178.08(18)
Al1 N1 C1 C2 -5.6(3)
N1 C1 C2 C41 -74.8(2)
N1 C1 C2 C31 165.13(19)
N1 C1 C2 C3 44.6(3)
C51 N2 C3 O1 0.8(3)
C51 N2 C3 C2 179.14(17)
Al1 O1 C3 N2 -168.24(16)
Al1 O1 C3 C2 13.4(3)
C1 C2 C3 N2 133.82(19)
C41 C2 C3 N2 -107.2(2)
C31 C2 C3 N2 17.0(2)
C1 C2 C3 O1 -47.6(2)
C41 C2 C3 O1 71.4(2)
C31 C2 C3 O1 -164.47(16)
C1 N1 C11 C12 -105.1(2)
Al1 N1 C11 C12 82.7(2)
C1 N1 C11 C16 74.5(2)
Al1 N1 C11 C16 -97.6(2)
C16 C11 C12 C13 -2.7(3)
N1 C11 C12 C13 176.93(18)
C16 C11 C12 C17 178.4(2)
N1 C11 C12 C17 -1.9(3)
C11 C12 C13 C14 1.0(3)
C17 C12 C13 C14 179.9(2)
C12 C13 C14 C15 0.6(4)
C13 C14 C15 C16 -0.7(4)
C14 C15 C16 C11 -0.9(3)
C14 C15 C16 C20 179.1(2)
C12 C11 C16 C15 2.6(3)
N1 C11 C16 C15 -177.02(19)
C12 C11 C16 C20 -177.4(2)
N1 C11 C16 C20 3.0(3)
C11 C12 C17 C18 115.0(2)
C13 C12 C17 C18 -63.8(3)
C11 C12 C17 C19 -121.4(2)
C13 C12 C17 C19 59.8(3)
C15 C16 C20 C21 66.8(3)
C11 C16 C20 C21 -113.1(3)
C15 C16 C20 C22 -56.4(3)
C11 C16 C20 C22 123.6(2)
C1 C2 C31 C36 117.8(2)
C41 C2 C31 C36 -0.4(3)
C3 C2 C31 C36 -123.2(2)
C1 C2 C31 C32 -58.0(2)
C41 C2 C31 C32 -176.19(19)
C3 C2 C31 C32 61.0(2)
C36 C31 C32 C33 -0.9(3)
C2 C31 C32 C33 175.1(2)
C31 C32 C33 C34 0.9(4)
C32 C33 C34 C35 -0.1(4)
C33 C34 C35 C36 -0.6(4)
C32 C31 C36 C35 0.1(3)
C2 C31 C36 C35 -175.7(2)
C34 C35 C36 C31 0.6(4)
C1 C2 C41 C42 -30.3(2)
C31 C2 C41 C42 86.1(2)
C3 C2 C41 C42 -149.72(19)
C1 C2 C41 C46 152.08(19)
C31 C2 C41 C46 -91.6(2)
C3 C2 C41 C46 32.6(2)
C46 C41 C42 C43 -1.4(3)
C2 C41 C42 C43 -179.1(2)
C41 C42 C43 C44 0.1(4)
C42 C43 C44 C45 1.2(4)
C43 C44 C45 C46 -1.2(4)
C44 C45 C46 C41 -0.1(4)
C42 C41 C46 C45 1.4(3)
C2 C41 C46 C45 179.1(2)
C3 N2 C51 C52 -20.3(4)
C3 N2 C51 C56 161.7(2)
C56 C51 C52 C53 -0.9(4)
N2 C51 C52 C53 -178.7(2)
C51 C52 C53 C54 -0.2(5)
C52 C53 C54 C55 0.9(5)
C53 C54 C55 C56 -0.4(4)
C54 C55 C56 C51 -0.7(4)
C52 C51 C56 C55 1.3(3)
N2 C51 C56 C55 179.4(2)
O1 Al1 C61 C62 -67.7(2)
C65A Al1 C61 C62 64.0(4)
C65 Al1 C61 C62 72.2(4)
N1 Al1 C61 C62 -169.87(17)
Al1 C61 C62 C63 70.4(3)
Al1 C61 C62 C64 -165.3(2)
